data_2019850
loop_
_publ_author_name
'Caracelli, Ignez'
'Maganhi, Stella H.'
'Stefani, H\'elio A.'
'Gueogjian, Karina'
'Tiekink, Edward R. T.'

_publ_section_title
;
 Crystal structure of 3-[2-(thiophen-3-yl)ethynyl]-2H-chromen-2-one
;
_journal_issue 3
_journal_name_full 'Acta Crystallographica Section E Crystallographic Communications'
_journal_page_first o154
_journal_paper_doi 10.1107/S2056989015002157
_journal_volume 71
_journal_year 2015
_chemical_formula_iupac 'C15 H8 O2 S'
_chemical_formula_moiety 'C15 H8 O2 S'
_chemical_formula_sum 'C15 H8 O2 S'
_chemical_formula_weight 252.27
_chemical_name_common 3-[2-(thiophen-3-yl)ethynyl]-2H-chromen-2-one
_chemical_name_systematic
;
3-[2-(Thiophen-3-yl)ethynyl]-2<i>H</i>-chromen-2-one
;
_space_group_crystal_system monoclinic
_space_group_IT_number 14
_space_group_name_Hall '-P 2ybc'
_space_group_name_H-M_alt 'P 1 21/c 1'
_symmetry_space_group_name_Hall '-P 2ybc'
_symmetry_space_group_name_H-M 'P 1 21/c 1'
_atom_sites_solution_hydrogens geom
_atom_sites_solution_primary direct
_audit_creation_method SHELXL-2014/6
_cell_angle_alpha 90
_cell_angle_beta 115.547(6)
_cell_angle_gamma 90
_cell_formula_units_Z 4
_cell_length_a 10.7726(6)
_cell_length_b 9.7572(3)
_cell_length_c 12.2084(5)
_cell_measurement_reflns_used 2362
_cell_measurement_temperature 100(2)
_cell_measurement_theta_max 76.014
_cell_measurement_theta_min 4.010
_cell_volume 1157.77(11)
_computing_cell_refinement
;
CrysAlis PRO (Agilent, 2011)
;
_computing_data_collection
;
CrysAlis PRO (Agilent, 2011)
;
_computing_data_reduction
;
CrysAlis PRO (Agilent, 2011)
;
_computing_molecular_graphics
;
ORTEP-3 for Windows (Farrugia, 2012) and DIAMOND (Brandenburg,
2006)
;
_computing_publication_material
;
<i>MarvinSketch</i> (ChemAxon, 2010) and publCIF (Westrip, 2010)
;
_computing_structure_refinement
;
SHELXL2014 (Sheldrick, 2015)
;
_computing_structure_solution
;
SIR2014 (Burla <i>et al.</i>,  2015)
;
_diffrn_ambient_temperature 100(2)
_diffrn_measured_fraction_theta_full 0.995
_diffrn_measured_fraction_theta_max 0.977
_diffrn_measurement_device_type 'Agilent CCD'
_diffrn_measurement_method '\w scans'
_diffrn_radiation_type CuK\a
_diffrn_radiation_wavelength 1.54184
_diffrn_reflns_av_R_equivalents 0.0230
_diffrn_reflns_limit_h_max 11
_diffrn_reflns_limit_h_min -13
_diffrn_reflns_limit_k_max 10
_diffrn_reflns_limit_k_min -12
_diffrn_reflns_limit_l_max 14
_diffrn_reflns_limit_l_min -15
_diffrn_reflns_number 4511
_diffrn_reflns_theta_full 67.684
_diffrn_reflns_theta_max 76.206
_diffrn_reflns_theta_min 4.549
_exptl_absorpt_coefficient_mu 2.395
_exptl_absorpt_correction_T_max 1.0000
_exptl_absorpt_correction_T_min 0.3383
_exptl_absorpt_correction_type multi-scan
_exptl_absorpt_process_details
;
(CrysAlis PRO; Agilent, 2011)
;
_exptl_crystal_colour 'dark yellow'
_exptl_crystal_density_diffrn 1.447
_exptl_crystal_description prism
_exptl_crystal_F_000 520
_exptl_crystal_size_max 0.250
_exptl_crystal_size_mid 0.150
_exptl_crystal_size_min 0.050
_refine_diff_density_max 0.423
_refine_diff_density_min -0.566
_refine_ls_extinction_method none
_refine_ls_goodness_of_fit_ref 1.063
_refine_ls_hydrogen_treatment constr
_refine_ls_matrix_type full
_refine_ls_number_parameters 163
_refine_ls_number_reflns 2373
_refine_ls_number_restraints 0
_refine_ls_restrained_S_all 1.063
_refine_ls_R_factor_all 0.0548
_refine_ls_R_factor_gt 0.0504
_refine_ls_shift/su_max 0.000
_refine_ls_shift/su_mean 0.000
_refine_ls_structure_factor_coef Fsqd
_refine_ls_weighting_details 'w=1/[\s^2^(Fo^2^)+(0.1031P)^2^+0.5663P] where P=(Fo^2^+2Fc^2^)/3'
_refine_ls_weighting_scheme calc
_refine_ls_wR_factor_gt 0.1499
_refine_ls_wR_factor_ref 0.1557
_reflns_number_gt 2108
_reflns_number_total 2373
_reflns_threshold_expression I>2\s(I)
_cod_data_source_file su5073sup1.cif
_cod_data_source_block I
_cod_database_code 2019850
_cod_database_fobs_code 2019850
_shelx_space_group_comment
;
The symmetry employed for this shelxl refinement is uniquely defined
by the following loop, which should always be used as a source of
symmetry information in preference to the above space-group names.
They are only intended as comments.
;
_shelx_estimated_absorpt_t_min 0.586
_shelx_estimated_absorpt_t_max 0.890
_shelxl_version_number 2014/6

loop_
_space_group_symop_operation_xyz
'x, y, z'
'-x, y+1/2, -z+1/2'
'-x, -y, -z'
'x, -y-1/2, z-1/2'

loop_
_atom_site_type_symbol
_atom_site_label
_atom_site_fract_x
_atom_site_fract_y
_atom_site_fract_z
_atom_site_U_iso_or_equiv
_atom_site_adp_type
_atom_site_calc_flag
_atom_site_occupancy
S S1 1.08150(6) 0.79946(6) 0.56811(5) 0.0338(2) Uani d 1
O O1 0.47823(14) 0.23152(14) 0.60599(12) 0.0194(3) Uani d 1
O O2 0.62583(14) 0.39103(15) 0.71228(12) 0.0236(3) Uani d 1
C C1 1.0505(2) 0.80962(19) 0.69506(19) 0.0225(4) Uani d 1
H H1 1.0976 0.8684 0.7624 0.027 Uiso calc 1
C C2 0.9466(2) 0.7191(2) 0.68413(19) 0.0236(4) Uani d 1
H H2 0.9143 0.7081 0.7448 0.028 Uiso calc 1
C C3 0.8928(2) 0.64361(19) 0.57262(18) 0.0204(4) Uani d 1
C C4 0.9581(2) 0.6785(2) 0.50099(19) 0.0274(5) Uani d 1
H H4 0.9368 0.6396 0.4236 0.033 Uiso calc 1
C C5 0.7859(2) 0.5442(2) 0.54250(17) 0.0207(4) Uani d 1
C C6 0.69803(19) 0.4614(2) 0.52352(16) 0.0198(4) Uani d 1
C C11 0.57073(19) 0.3326(2) 0.61608(17) 0.0186(4) Uani d 1
C C7 0.59579(19) 0.35987(19) 0.50841(17) 0.0183(4) Uani d 1
C C8 0.5239(2) 0.29061(19) 0.40315(18) 0.0194(4) Uani d 1
H H8 0.5380 0.3115 0.3334 0.023 Uiso calc 1
C C9 0.4272(2) 0.18649(19) 0.39642(18) 0.0183(4) Uani d 1
C C15 0.3539(2) 0.1072(2) 0.29190(17) 0.0211(4) Uani d 1
H H15 0.3642 0.1249 0.2198 0.025 Uiso calc 1
C C14 0.2672(2) 0.00402(19) 0.29346(18) 0.0216(4) Uani d 1
H H14 0.2187 -0.0497 0.2229 0.026 Uiso calc 1
C C13 0.2510(2) -0.0214(2) 0.39989(18) 0.0224(4) Uani d 1
H H13 0.1905 -0.0920 0.4004 0.027 Uiso calc 1
C C12 0.3219(2) 0.0550(2) 0.50393(18) 0.0218(4) Uani d 1
H H12 0.3114 0.0371 0.5759 0.026 Uiso calc 1
C C10 0.40856(19) 0.1581(2) 0.50072(17) 0.0185(4) Uani d 1

loop_
_atom_site_aniso_label
_atom_site_aniso_U_11
_atom_site_aniso_U_22
_atom_site_aniso_U_33
_atom_site_aniso_U_12
_atom_site_aniso_U_13
_atom_site_aniso_U_23
S1 0.0356(4) 0.0357(4) 0.0303(4) -0.0118(2) 0.0144(3) 0.0005(2)
O1 0.0231(7) 0.0234(7) 0.0148(6) -0.0009(5) 0.0109(5) 0.0002(5)
O2 0.0262(7) 0.0299(8) 0.0159(7) -0.0019(6) 0.0102(6) -0.0023(6)
C1 0.0212(9) 0.0219(9) 0.0222(10) 0.0033(7) 0.0072(8) -0.0011(7)
C2 0.0254(10) 0.0257(9) 0.0209(10) 0.0022(8) 0.0112(8) -0.0019(7)
C3 0.0221(9) 0.0205(9) 0.0182(9) 0.0010(7) 0.0082(7) 0.0021(7)
C4 0.0334(11) 0.0304(10) 0.0194(10) -0.0080(9) 0.0122(9) -0.0008(8)
C5 0.0244(9) 0.0241(9) 0.0154(8) 0.0034(8) 0.0104(7) 0.0018(7)
C6 0.0246(10) 0.0218(9) 0.0142(8) 0.0040(7) 0.0096(7) 0.0005(7)
C11 0.0211(9) 0.0202(9) 0.0159(9) 0.0030(7) 0.0092(7) 0.0009(7)
C7 0.0208(9) 0.0197(9) 0.0164(9) 0.0016(7) 0.0099(7) 0.0016(7)
C8 0.0228(9) 0.0226(9) 0.0160(9) 0.0000(7) 0.0113(8) 0.0006(7)
C9 0.0207(9) 0.0183(8) 0.0174(9) 0.0011(7) 0.0098(7) 0.0002(7)
C15 0.0245(9) 0.0255(9) 0.0146(8) 0.0006(7) 0.0097(7) -0.0003(7)
C14 0.0238(9) 0.0213(9) 0.0194(9) 0.0002(7) 0.0092(7) -0.0020(7)
C13 0.0227(9) 0.0230(9) 0.0224(10) -0.0020(7) 0.0105(8) 0.0014(7)
C12 0.0255(10) 0.0235(9) 0.0198(9) 0.0026(8) 0.0130(8) 0.0048(7)
C10 0.0210(9) 0.0200(9) 0.0148(9) 0.0019(7) 0.0081(7) -0.0008(7)

loop_
_atom_type_symbol
_atom_type_description
_atom_type_scat_dispersion_real
_atom_type_scat_dispersion_imag
_atom_type_scat_source
C C 0.0181 0.0091 'International Tables Vol C Tables 4.2.6.8 and 6.1.1.4'
H H 0.0000 0.0000 'International Tables Vol C Tables 4.2.6.8 and 6.1.1.4'
O O 0.0492 0.0322 'International Tables Vol C Tables 4.2.6.8 and 6.1.1.4'
S S 0.3331 0.5567 'International Tables Vol C Tables 4.2.6.8 and 6.1.1.4'

loop_
_geom_angle_atom_site_label_1
_geom_angle_atom_site_label_2
_geom_angle_atom_site_label_3
_geom_angle
C4 S1 C1 93.39(10)
C11 O1 C10 122.76(15)
C2 C1 S1 109.76(15)
C2 C1 H1 125.1
S1 C1 H1 125.1
C1 C2 C3 113.49(19)
C1 C2 H2 123.3
C3 C2 H2 123.3
C4 C3 C5 125.39(18)
C4 C3 C2 111.53(18)
C5 C3 C2 123.08(18)
C3 C4 S1 111.83(16)
C3 C4 H4 124.1
S1 C4 H4 124.1
C6 C5 C3 176.60(19)
C5 C6 C7 176.52(19)
O2 C11 O1 117.48(17)
O2 C11 C7 125.43(18)
O1 C11 C7 117.09(16)
C8 C7 C6 123.92(17)
C8 C7 C11 120.25(17)
C6 C7 C11 115.83(16)
C7 C8 C9 120.69(18)
C7 C8 H8 119.7
C9 C8 H8 119.7
C10 C9 C15 118.13(18)
C10 C9 C8 118.32(18)
C15 C9 C8 123.50(18)
C14 C15 C9 120.50(17)
C14 C15 H15 119.8
C9 C15 H15 119.8
C15 C14 C13 119.78(18)
C15 C14 H14 120.1
C13 C14 H14 120.1
C12 C13 C14 120.90(18)
C12 C13 H13 119.6
C14 C13 H13 119.6
C13 C12 C10 118.53(17)
C13 C12 H12 120.7
C10 C12 H12 120.7
O1 C10 C12 117.02(16)
O1 C10 C9 120.80(17)
C12 C10 C9 122.17(18)

loop_
_geom_bond_atom_site_label_1
_geom_bond_atom_site_label_2
_geom_bond_distance
S1 C4 1.701(2)
S1 C1 1.723(2)
O1 C11 1.369(2)
O1 C10 1.377(2)
O2 C11 1.206(2)
C1 C2 1.387(3)
C1 H1 0.9500
C2 C3 1.432(3)
C2 H2 0.9500
C3 C4 1.381(3)
C3 C5 1.426(3)
C4 H4 0.9500
C5 C6 1.189(3)
C6 C7 1.433(3)
C11 C7 1.476(3)
C7 C8 1.360(3)
C8 C9 1.432(3)
C8 H8 0.9500
C9 C10 1.400(3)
C9 C15 1.408(3)
C15 C14 1.378(3)
C15 H15 0.9500
C14 C13 1.406(3)
C14 H14 0.9500
C13 C12 1.384(3)
C13 H13 0.9500
C12 C10 1.384(3)
C12 H12 0.9500

loop_
_geom_hbond_atom_site_label_D
_geom_hbond_atom_site_label_H
_geom_hbond_atom_site_label_A
_geom_hbond_site_symmetry_A
_geom_hbond_distance_DH
_geom_hbond_distance_HA
_geom_hbond_distance_DA
_geom_hbond_angle_DHA
C14 H14 Cg1 4_465 0.95 2.89 3.701(2) 144

loop_
_geom_torsion_atom_site_label_1
_geom_torsion_atom_site_label_2
_geom_torsion_atom_site_label_3
_geom_torsion_atom_site_label_4
_geom_torsion
C4 S1 C1 C2 0.47(17)
S1 C1 C2 C3 -0.5(2)
C1 C2 C3 C4 0.3(3)
C1 C2 C3 C5 179.59(18)
C5 C3 C4 S1 -179.21(16)
C2 C3 C4 S1 0.1(2)
C1 S1 C4 C3 -0.30(18)
C10 O1 C11 O2 179.74(16)
C10 O1 C11 C7 -0.9(3)
O2 C11 C7 C8 -177.71(19)
O1 C11 C7 C8 3.0(3)
O2 C11 C7 C6 2.3(3)
O1 C11 C7 C6 -177.02(15)
C6 C7 C8 C9 177.45(17)
C11 C7 C8 C9 -2.6(3)
C7 C8 C9 C10 0.1(3)
C7 C8 C9 C15 -177.24(18)
C10 C9 C15 C14 -0.5(3)
C8 C9 C15 C14 176.84(18)
C9 C15 C14 C13 0.6(3)
C15 C14 C13 C12 -0.6(3)
C14 C13 C12 C10 0.5(3)
C11 O1 C10 C12 177.52(16)
C11 O1 C10 C9 -1.6(3)
C13 C12 C10 O1 -179.57(16)
C13 C12 C10 C9 -0.5(3)
C15 C9 C10 O1 179.50(16)
C8 C9 C10 O1 2.0(3)
C15 C9 C10 C12 0.5(3)
C8 C9 C10 C12 -177.01(17)
